data_7121622
loop_
_publ_author_name
'Nguyen, Thi Le Nhon'
'Incerti-Pradillos, Celia A'
'Lewis, William'
'Lam, Hon Wai'

_publ_section_title
;
 Enantioselective nickel-catalyzed arylative intramolecular
 1,4-allylations.
;
_journal_issue 44
_journal_name_full 'Chemical communications (Cambridge, England)'
_journal_page_first 5622
_journal_page_last 5625
_journal_paper_doi 10.1039/c8cc03204a
_journal_volume 54
_journal_year 2018
_chemical_absolute_configuration ad
_chemical_formula_moiety 'C22 H23 N O3 S2'
_chemical_formula_sum 'C23.5 H26.5 N O3 S2'
_chemical_formula_weight 435.08
_space_group_crystal_system monoclinic
_space_group_IT_number 4
_space_group_name_Hall 'P 2yb'
_space_group_name_H-M_alt 'P 1 21 1'
_symmetry_space_group_name_Hall 'P 2yb'
_symmetry_space_group_name_H-M 'P 1 21 1'
_atom_sites_solution_hydrogens geom
_atom_sites_solution_primary iterative
_atom_sites_solution_secondary difmap
_audit_creation_date 2017-08-24
_audit_creation_method
;
Olex2 1.2
(compiled 2017.08.10 svn.r3458 for OlexSys, GUI svn.r5381)
;
_audit_update_record
;
2017-11-10 deposited with the CCDC.
2018-05-09 downloaded from the CCDC.
;
_cell_angle_alpha 90
_cell_angle_beta 111.4791(15)
_cell_angle_gamma 90
_cell_formula_units_Z 4
_cell_length_a 15.72773(19)
_cell_length_b 8.01122(7)
_cell_length_c 18.9065(3)
_cell_measurement_reflns_used 20407
_cell_measurement_temperature 120(2)
_cell_measurement_theta_max 73.4230
_cell_measurement_theta_min 4.5540
_cell_volume 2216.75(5)
_computing_cell_refinement 'CrysAlisPro 1.171.38.43 (Rigaku OD, 2015)'
_computing_data_collection 'CrysAlisPro 1.171.38.43 (Rigaku OD, 2015)'
_computing_data_reduction 'CrysAlisPro 1.171.38.43 (Rigaku OD, 2015)'
_computing_molecular_graphics 'Olex2 (Dolomanov et al., 2009)'
_computing_publication_material 'Olex2 (Dolomanov et al., 2009)'
_computing_structure_refinement 'ShelXL (Sheldrick, 2015)'
_computing_structure_solution 'olex2.solve (Bourhis et al., 2015)'
_diffrn_ambient_environment 'N2 gas'
_diffrn_ambient_temperature 120(2)
_diffrn_crystal_treatment 'flash frozen in gaseous N2'
_diffrn_detector 'CCD area detector'
_diffrn_detector_type 'Agilent Diffraction Atlas S2 detector'
_diffrn_measured_fraction_theta_full 0.999
_diffrn_measured_fraction_theta_max 0.990
_diffrn_measurement_details
;
List of Runs (angles in degrees, time in seconds):

  # Type    Start    End  Width  t~exp~   \w     \q     \k     \f   Frames
#--------------------------------------------------------------------------
  1  \w    -50.00  34.00   1.00    4.00    --  -38.50  38.00   0.00   84
  2  \w      2.00  98.00   1.00    4.00    --   43.08-125.00-150.00   96
  3  \w      2.00  98.00   1.00    4.00    --   43.08-125.00   0.00   96
  4  \w     23.00 109.00   1.00   16.00    --  104.50 -94.00 120.00   86
  5  \w     30.00  91.00   1.00   16.00    --  104.50 -30.00 -60.00   61
  6  \w     33.00 122.00   1.00   16.00    --  104.50-125.00 -90.00   89
  7  \w     81.00 178.00   1.00   16.00    --  104.50  30.00 -30.00   97
  8  \w     30.00  91.00   1.00   16.00    --  104.50 -30.00-180.00   61
  9  \w     73.00 176.00   1.00   16.00    --  104.50 125.00-120.00  103
 10  \w     80.00 176.00   1.00   16.00    --  104.50  45.00-150.00   96
 11  \w     16.00 113.00   1.00    4.00    --   43.08  57.00 150.00   97
 12  \w     16.00 113.00   1.00    4.00    --   43.08  57.00 -90.00   97
 13  \w     12.00 117.00   1.00    4.00    --   43.08  77.00  30.00  105
 14  \w     80.00 176.00   1.00   16.00    --  104.50  45.00  30.00   96
 15  \w     23.00 109.00   1.00   16.00    --  104.50 -94.00 -30.00   86
 16  \w     77.00 175.00   1.00   16.00    --  104.50  61.00 -90.00   98
 17  \w     33.00  98.00   1.00   16.00    --  104.50 -45.00 120.00   65
 18  \w     73.00 178.00   1.00   16.00    --  104.50  77.00 150.00  105
 19  \w     81.00 178.00   1.00   16.00    --  104.50  30.00 120.00   97
 20  \w    -50.00  34.00   1.00    4.00    --  -38.50  38.00  90.00   84
 21  \w     12.00 117.00   1.00    4.00    --   43.08  77.00 -60.00  105
 22  \w     12.00 117.00   1.00    4.00    --   43.08  77.00-180.00  105
 23  \w     77.00 125.00   1.00   16.00    --  104.50  61.00 -30.00   48
 24  \w     73.00 178.00   1.00   16.00    --  104.50  77.00-150.00  105
 25  \w     77.00 175.00   1.00   16.00    --  104.50  61.00  60.00   98
;
_diffrn_measurement_device '\k-geometry diffractometer'
_diffrn_measurement_device_type 'SuperNova, Atlas'
_diffrn_measurement_specimen_support 'MiTeGen micromount'
_diffrn_orient_matrix_type 'CrysAlisPro convention (1999,Acta A55,543-557)'
_diffrn_orient_matrix_UB_11 -0.0564639000
_diffrn_orient_matrix_UB_12 -0.1622784000
_diffrn_orient_matrix_UB_13 -0.0187621000
_diffrn_orient_matrix_UB_21 0.0377282000
_diffrn_orient_matrix_UB_22 -0.0399428000
_diffrn_orient_matrix_UB_23 -0.0626631000
_diffrn_orient_matrix_UB_31 0.0803387000
_diffrn_orient_matrix_UB_32 -0.0953288000
_diffrn_orient_matrix_UB_33 0.0582336000
_diffrn_radiation_collimation 'focusing mirrors'
_diffrn_radiation_monochromator mirror
_diffrn_radiation_probe x-ray
_diffrn_radiation_type CuK\a
_diffrn_radiation_wavelength 1.54184
_diffrn_radiation_wavelength_determination fundamental
_diffrn_reflns_av_R_equivalents 0.0392
_diffrn_reflns_av_unetI/netI 0.0305
_diffrn_reflns_Laue_measured_fraction_full 0.999
_diffrn_reflns_Laue_measured_fraction_max 0.990
_diffrn_reflns_limit_h_max 19
_diffrn_reflns_limit_h_min -19
_diffrn_reflns_limit_k_max 9
_diffrn_reflns_limit_k_min -9
_diffrn_reflns_limit_l_max 23
_diffrn_reflns_limit_l_min -23
_diffrn_reflns_number 32097
_diffrn_reflns_point_group_measured_fraction_full 0.997
_diffrn_reflns_point_group_measured_fraction_max 0.977
_diffrn_reflns_theta_full 67.684
_diffrn_reflns_theta_max 73.844
_diffrn_reflns_theta_min 4.583
_diffrn_source 'microfocus sealed tube'
_diffrn_source_current 0.8
_diffrn_source_power 0.04
_diffrn_source_target Cu
_diffrn_source_type 'Agilent Diffraction microfocus tube'
_diffrn_source_voltage 50
_exptl_absorpt_coefficient_mu 2.374
_exptl_absorpt_correction_T_max 0.928
_exptl_absorpt_correction_T_min 0.590
_exptl_absorpt_correction_type gaussian
_exptl_absorpt_process_details
;
CrysAlisPro 1.171.38.43 (Rigaku Oxford Diffraction, 2015)
Numerical absorption correction based on gaussian integration over
            a multifaceted crystal model
Empirical absorption correction using spherical harmonics,
 implemented in SCALE3 ABSPACK scaling algorithm.
;
_exptl_crystal_colour 'clear colourless'
_exptl_crystal_colour_lustre clear
_exptl_crystal_colour_primary colourless
_exptl_crystal_density_diffrn 1.304
_exptl_crystal_description needle
_exptl_crystal_F_000 922
_exptl_crystal_recrystallization_method
'slow diffusion of petroleum ether vapor into an ethyl acetate solution of the compound'
_exptl_crystal_size_max 0.485
_exptl_crystal_size_mid 0.04
_exptl_crystal_size_min 0.034
_refine_diff_density_max 0.397
_refine_diff_density_min -0.466
_refine_diff_density_rms 0.036
_refine_ls_abs_structure_details
;
 Flack x determined using 3675 quotients [(I+)-(I-)]/[(I+)+(I-)]
 (Parsons, Flack and Wagner, Acta Cryst. B69 (2013) 249-259).
;
_refine_ls_abs_structure_Flack -0.020(11)
_refine_ls_extinction_method none
_refine_ls_goodness_of_fit_ref 1.033
_refine_ls_hydrogen_treatment constr
_refine_ls_matrix_type full
_refine_ls_number_parameters 528
_refine_ls_number_reflns 8753
_refine_ls_number_restraints 577
_refine_ls_restrained_S_all 1.015
_refine_ls_R_factor_all 0.0368
_refine_ls_R_factor_gt 0.0354
_refine_ls_shift/su_max 0.002
_refine_ls_shift/su_mean 0.000
_refine_ls_structure_factor_coef Fsqd
_refine_ls_weighting_details 'w=1/[\s^2^(Fo^2^)+(0.0550P)^2^+0.4678P] where P=(Fo^2^+2Fc^2^)/3'
_refine_ls_weighting_scheme calc
_refine_ls_wR_factor_gt 0.0914
_refine_ls_wR_factor_ref 0.0930
_reflns_Friedel_coverage 0.834
_reflns_Friedel_fraction_full 0.995
_reflns_Friedel_fraction_max 0.961
_reflns_number_gt 8447
_reflns_number_total 8753
_reflns_threshold_expression 'I > 2\s(I)'
_cod_data_source_file c8cc03204a2.cif
_cod_data_source_block tlnnlg_sq
_cod_depositor_comments 'Adding full bibliography for 7121617--7121623.cif.'
_cod_original_formula_sum 'C23.50 H26.50 N O3 S2'
_cod_database_code 7121622
_nottingham_internal_coll_name TLNNLG
_nottingham_internal_coll_number 16579
_nottingham_internal_coll_client TLNN/HWL
_nottingham_internal_coll_type custom
_nottingham_internal_coll_frame_method 'ofand \w scans'
_nottingham_internal_coll_frame_time 'degrees,, 4.00, 16.00'
_nottingham_internal_coll_frame_width 'in, 1.00'
_nottingham_internal_coll_user pczwl
_nottingham_internal_coll_date 20/10/2016
_nottingham_internal_coll_location NOTTS
_nottingham_internal_coll_instrument 'GVB, PL13110001'
_nottingham_internal_process_date 07/11/2016
_nottingham_internal_process_user pczwl
_nottingham_internal_solution_date 15/11/2016
_nottingham_internal_solution_user pczwl
_nottingham_internal_refinement_date 2/2/2017
_nottingham_internal_refinement_user pczwl
_nottingham_internal_validation_date 24/8/2017
_nottingham_internal_validation_user pczwl
_nottingham_internal_archive_date 24/8/2017
_platon_squeeze_void_probe_radius 1.20
_shelx_shelxl_version_number 2017/1
_chemical_oxdiff_formula 'C22 H23 N O3 S2'
_chemical_oxdiff_usercomment 'TLNNLG #165679 GVB-1188 IN FOMBLIN FILM ON MICROMOUNT FOR TLNN/HWL'
_shelx_space_group_comment
;
The symmetry employed for this shelxl refinement is uniquely defined
by the following loop, which should always be used as a source of
symmetry information in preference to the above space-group names.
They are only intended as comments.
;
_reflns_odcompleteness_completeness 99.93
_reflns_odcompleteness_iscentric 1
_reflns_odcompleteness_theta 67.13
_olex2_refinement_description
;
1. Fixed Uiso
 At 1.2 times of:
  All C(H) groups, All C(H,H) groups
 At 1.5 times of:
  All C(H,H,H) groups
2. Restrained distances
 S48A-C47A \\sim S47-C48 \\sim S17-C18
 with sigma of 0.02
 C46-C47A \\sim C49-C48 \\sim C19-C18
 with sigma of 0.02
 S17-C16 \\sim S47-C46 \\sim S48A-C49
 with sigma of 0.02
3. Uiso/Uaniso restraints and constraints
C45 \\sim C46 \\sim S47 \\sim C47A \\sim C48 \\sim S48A \\sim C49: within 2A
with sigma of 0.01 and sigma for terminal atoms of 0.02
4. Rigid body (RIGU) restrains
 All non-hydrogen atoms
 with sigma for 1-2 distances of 0.004 and sigma for 1-3 distances of 0.004
5. Others
 Sof(H46A)=Sof(C47A)=Sof(H47A)=Sof(S48A)=Sof(H49A)=1-FVAR(1)
 Sof(H46)=Sof(S47)=Sof(C48)=Sof(H48)=Sof(H49)=FVAR(1)
6.a Ternary CH refined with riding coordinates:
 C4(H4), C5(H5), C34(H34), C35(H35)
6.b Secondary CH2 refined with riding coordinates:
 C6(H6A,H6B), C10(H10A,H10B), C36(H36A,H36B), C40(H40A,H40B)
6.c Aromatic/amide H refined with riding coordinates:
 C7(H7), C8(H8), C16(H16), C18(H18), C19(H19), C23(H23), C24(H24), C26(H26),
 C27(H27), C37(H37), C38(H38), C46(H46), C46(H46A), C47A(H47A), C48(H48),
 C49(H49), C49(H49A), C53(H53), C54(H54), C56(H56), C57(H57)
6.d X=CH2 refined with riding coordinates:
 C14(H14A,H14B), C44(H44A,H44B)
6.e Idealised Me refined as rotating group:
 C12(H12A,H12B,H12C), C28(H28A,H28B,H28C), C42(H42A,H42B,H42C), C58(H58A,H58B,
 H58C)
;
_olex2_date_sample_data_collection 2016-10-20
_olex2_date_sample_submission 2016-10-18
_olex2_exptl_crystal_mounting_method "'in fomblin film on a micromount"
_olex2_submission_original_sample_id NH178
_olex2_submission_special_instructions 'No special instructions were received'
_oxdiff_exptl_absorpt_empirical_details
;
Empirical correction (ABSPACK) includes:
- Absorption correction using spherical harmonics
- Frame scaling
;
_oxdiff_exptl_absorpt_empirical_full_max 1.737
_oxdiff_exptl_absorpt_empirical_full_min 0.609

loop_
_space_group_symop_operation_xyz
'x, y, z'
'-x, y+1/2, -z'

loop_
_atom_site_label
_atom_site_type_symbol
_atom_site_fract_x
_atom_site_fract_y
_atom_site_fract_z
_atom_site_U_iso_or_equiv
_atom_site_adp_type
_atom_site_occupancy
_atom_site_site_symmetry_order
_atom_site_calc_flag
_atom_site_refinement_flags_posn
_atom_site_refinement_flags_adp
_atom_site_refinement_flags_occupancy
_atom_site_disorder_assembly
_atom_site_disorder_group
S1 S 1.41776(4) 0.34349(8) 0.38733(4) 0.03207(15) Uani 1 1 d . U . . .
N2 N 1.32687(15) 0.3775(3) 0.40604(13) 0.0305(5) Uani 1 1 d . U . . .
C3 C 1.30891(16) 0.3148(3) 0.47444(14) 0.0261(5) Uani 1 1 d . U . . .
C4 C 1.20432(16) 0.2936(3) 0.44092(14) 0.0244(5) Uani 1 1 d . U . . .
H4 H 1.179169 0.309206 0.480840 0.029 Uiso 1 1 calc R . . . .
C5 C 1.17255(18) 0.4368(3) 0.38246(15) 0.0298(5) Uani 1 1 d . U . . .
H5 H 1.181078 0.542078 0.410593 0.036 Uiso 1 1 calc R . . . .
C6 C 1.2427(2) 0.4307(4) 0.34395(17) 0.0374(6) Uani 1 1 d . U . . .
H6A H 1.224913 0.350800 0.302520 0.045 Uiso 1 1 calc R . . . .
H6B H 1.250267 0.539551 0.324590 0.045 Uiso 1 1 calc R . . . .
C7 C 1.35849(18) 0.1548(4) 0.50769(15) 0.0304(5) Uani 1 1 d . U . . .
H7 H 1.420720 0.161613 0.536184 0.036 Uiso 1 1 calc R . . . .
C8 C 1.31966(19) 0.0058(4) 0.49913(15) 0.0303(5) Uani 1 1 d . U . . .
H8 H 1.354478 -0.084581 0.524743 0.036 Uiso 1 1 calc R . . . .
C9 C 1.22385(19) -0.0219(3) 0.45080(16) 0.0311(6) Uani 1 1 d . U . . .
C10 C 1.17530(18) 0.1234(3) 0.40286(17) 0.0320(6) Uani 1 1 d . U . . .
H10A H 1.110097 0.109935 0.390203 0.038 Uiso 1 1 calc R . . . .
H10B H 1.186490 0.121705 0.355704 0.038 Uiso 1 1 calc R . . . .
O11 O 1.18758(15) -0.1579(3) 0.44797(13) 0.0447(5) Uani 1 1 d . U . . .
C12 C 1.3371(2) 0.4497(4) 0.53594(18) 0.0398(7) Uani 1 1 d . U . . .
H12A H 1.304813 0.551166 0.515850 0.060 Uiso 1 1 calc GR . . . .
H12B H 1.401693 0.469153 0.551957 0.060 Uiso 1 1 calc GR . . . .
H12C H 1.322617 0.413588 0.578605 0.060 Uiso 1 1 calc GR . . . .
C13 C 1.0733(2) 0.4240(4) 0.33199(18) 0.0380(7) Uani 1 1 d . U . . .
C14 C 1.0443(3) 0.3825(5) 0.2586(2) 0.0637(12) Uani 1 1 d . U . . .
H14A H 0.982022 0.372451 0.230696 0.076 Uiso 1 1 calc R . . . .
H14B H 1.086247 0.363724 0.235317 0.076 Uiso 1 1 calc R . . . .
C15 C 1.0079(2) 0.4544(4) 0.3701(2) 0.0408(7) Uani 1 1 d . U . . .
C16 C 1.0249(2) 0.5550(4) 0.4325(2) 0.0427(7) Uani 1 1 d D U . . .
H16 H 1.079446 0.612710 0.455528 0.051 Uiso 1 1 calc R . . . .
S17 S 0.93594(7) 0.56336(16) 0.46337(8) 0.0722(3) Uani 1 1 d D U . . .
C18 C 0.8722(3) 0.4301(7) 0.3928(4) 0.0847(17) Uani 1 1 d D U . . .
H18 H 0.813573 0.394199 0.386211 0.102 Uiso 1 1 calc R . . . .
C19 C 0.9184(3) 0.3839(6) 0.3479(3) 0.0722(14) Uani 1 1 d D U . . .
H19 H 0.894108 0.312823 0.306473 0.087 Uiso 1 1 calc R . . . .
O20 O 1.42950(18) 0.4840(3) 0.34469(16) 0.0495(6) Uani 1 1 d . U . . .
O21 O 1.48943(13) 0.2992(3) 0.45705(13) 0.0390(5) Uani 1 1 d . U . . .
C22 C 1.39459(18) 0.1716(3) 0.32432(17) 0.0283(5) Uani 1 1 d . U . . .
C23 C 1.3627(2) 0.1988(4) 0.24669(19) 0.0386(7) Uani 1 1 d . U . . .
H23 H 1.352983 0.306772 0.227295 0.046 Uiso 1 1 calc R . . . .
C24 C 1.3456(2) 0.0624(4) 0.19824(18) 0.0396(7) Uani 1 1 d . U . . .
H24 H 1.323408 0.080149 0.146002 0.047 Uiso 1 1 calc R . . . .
C25 C 1.36078(19) -0.0998(4) 0.22574(17) 0.0335(6) Uani 1 1 d . U . . .
C26 C 1.39412(18) -0.1237(3) 0.30401(16) 0.0300(6) Uani 1 1 d . U . . .
H26 H 1.405319 -0.231573 0.323394 0.036 Uiso 1 1 calc R . . . .
C27 C 1.41105(17) 0.0107(3) 0.35391(16) 0.0271(5) Uani 1 1 d . U . . .
H27 H 1.433007 -0.006708 0.406163 0.032 Uiso 1 1 calc R . . . .
C28 C 1.3411(2) -0.2473(5) 0.17266(19) 0.0447(8) Uani 1 1 d . U . . .
H28A H 1.362265 -0.224064 0.132075 0.067 Uiso 1 1 calc GR . . . .
H28B H 1.276470 -0.267741 0.152006 0.067 Uiso 1 1 calc GR . . . .
H28C H 1.371998 -0.344077 0.200097 0.067 Uiso 1 1 calc GR . . . .
S31 S 0.55465(4) 0.82950(7) 0.10269(3) 0.02236(13) Uani 1 1 d . U . . .
N32 N 0.65394(14) 0.8840(3) 0.10227(12) 0.0249(4) Uani 1 1 d . U . . .
C33 C 0.69974(17) 0.8155(4) 0.05101(14) 0.0274(5) Uani 1 1 d . U . . .
C34 C 0.79881(17) 0.7938(3) 0.10685(15) 0.0277(5) Uani 1 1 d . U . . .
H34 H 0.840961 0.802919 0.079602 0.033 Uiso 1 1 calc R . . . .
C35 C 0.81195(17) 0.9437(3) 0.16128(15) 0.0275(5) Uani 1 1 d . U . . .
H35 H 0.815588 1.044928 0.133454 0.033 Uiso 1 1 calc R . . . .
C36 C 0.72172(18) 0.9486(3) 0.17428(16) 0.0294(5) Uani 1 1 d . U . . .
H36A H 0.724400 0.878329 0.216830 0.035 Uiso 1 1 calc R . . . .
H36B H 0.706819 1.061666 0.183989 0.035 Uiso 1 1 calc R . . . .
C37 C 0.65971(17) 0.6542(4) 0.01069(15) 0.0301(5) Uani 1 1 d . U . . .
H37 H 0.603989 0.659545 -0.029822 0.036 Uiso 1 1 calc R . . . .
C38 C 0.69895(19) 0.5061(4) 0.02941(17) 0.0364(6) Uani 1 1 d . U . . .
H38 H 0.673044 0.415198 -0.001561 0.044 Uiso 1 1 calc R . . . .
C39 C 0.7817(2) 0.4797(4) 0.0971(2) 0.0432(7) Uani 1 1 d . U . . .
C40 C 0.81343(19) 0.6277(4) 0.14932(17) 0.0340(6) Uani 1 1 d . U . . .
H40A H 0.877924 0.614742 0.179438 0.041 Uiso 1 1 calc R . . . .
H40B H 0.780673 0.629672 0.183938 0.041 Uiso 1 1 calc R . . . .
O41 O 0.82006(19) 0.3458(4) 0.11143(19) 0.0769(10) Uani 1 1 d . U . . .
C42 C 0.6921(2) 0.9478(5) -0.00998(17) 0.0419(7) Uani 1 1 d . U . . .
H42A H 0.717958 1.050988 0.014181 0.063 Uiso 1 1 calc GR . . . .
H42B H 0.629001 0.964478 -0.041016 0.063 Uiso 1 1 calc GR . . . .
H42C H 0.724715 0.910370 -0.041186 0.063 Uiso 1 1 calc GR . . . .
C43 C 0.89824(19) 0.9334(4) 0.23143(16) 0.0321(6) Uani 1 1 d . U . . .
C44 C 0.8997(2) 0.9212(5) 0.30161(18) 0.0472(8) Uani 1 1 d . U . . .
H44A H 0.955168 0.914052 0.342271 0.057 Uiso 1 1 calc R . . . .
H44B H 0.845169 0.919853 0.310297 0.057 Uiso 1 1 calc R . . . .
C45 C 0.98407(19) 0.9358(4) 0.21636(17) 0.0359(6) Uani 1 1 d . U . . .
C46 C 1.0632(2) 0.8489(5) 0.2601(2) 0.0487(8) Uani 1 1 d D U . . .
H46 H 1.065470 0.787716 0.302535 0.058 Uiso 0.370(5) 1 calc R . P A 1
H46A H 1.067165 0.776599 0.299650 0.058 Uiso 0.630(5) 1 calc R . P A 2
S47 S 1.1461(5) 0.8578(11) 0.2356(5) 0.0520(13) Uani 0.370(5) 1 d D U P A 1
C47A C 1.1361(12) 0.886(2) 0.2359(11) 0.053(3) Uani 0.630(5) 1 d D U P A 2
H47A H 1.195185 0.845774 0.260342 0.063 Uiso 0.630(5) 1 calc R . P A 2
C48 C 1.0858(10) 0.998(3) 0.1644(11) 0.057(3) Uani 0.370(5) 1 d D U P A 1
H48 H 1.111463 1.050651 0.133124 0.068 Uiso 0.370(5) 1 calc R . P A 1
S48A S 1.10460(15) 1.0127(5) 0.15636(17) 0.0589(7) Uani 0.630(5) 1 d D U P A 2
C49 C 0.9976(2) 1.0245(5) 0.1585(2) 0.0493(8) Uani 1 1 d D U . . .
H49 H 0.954526 1.090018 0.122279 0.059 Uiso 0.370(5) 1 calc R . P A 1
H49A H 0.951316 1.086285 0.123253 0.059 Uiso 0.630(5) 1 calc R . P A 2
O50 O 0.52514(13) 0.9623(2) 0.13924(12) 0.0311(4) Uani 1 1 d . U . . .
O51 O 0.49955(12) 0.7818(2) 0.02678(10) 0.0289(4) Uani 1 1 d . U . . .
C52 C 0.57036(16) 0.6537(3) 0.16178(14) 0.0200(4) Uani 1 1 d . U . . .
C53 C 0.59199(18) 0.6736(3) 0.23956(15) 0.0262(5) Uani 1 1 d . U . . .
H53 H 0.596554 0.779730 0.260542 0.031 Uiso 1 1 calc R . . . .
C54 C 0.60663(19) 0.5332(3) 0.28534(15) 0.0295(5) Uani 1 1 d . U . . .
H54 H 0.621496 0.546200 0.337373 0.035 Uiso 1 1 calc R . . . .
C55 C 0.59952(17) 0.3730(3) 0.25492(14) 0.0245(5) Uani 1 1 d . U . . .
C56 C 0.57562(16) 0.3559(3) 0.17678(14) 0.0238(5) Uani 1 1 d . U . . .
H56 H 0.569026 0.249804 0.155460 0.029 Uiso 1 1 calc R . . . .
C57 C 0.56150(16) 0.4953(3) 0.13025(13) 0.0221(5) Uani 1 1 d . U . . .
H57 H 0.546165 0.482581 0.078147 0.027 Uiso 1 1 calc R . . . .
C58 C 0.6165(2) 0.2209(4) 0.30506(17) 0.0351(6) Uani 1 1 d . U . . .
H58A H 0.679019 0.186757 0.319244 0.053 Uiso 1 1 calc GR . . . .
H58B H 0.577036 0.131997 0.277956 0.053 Uiso 1 1 calc GR . . . .
H58C H 0.604121 0.247028 0.349923 0.053 Uiso 1 1 calc GR . . . .

loop_
_atom_site_aniso_label
_atom_site_aniso_U_11
_atom_site_aniso_U_22
_atom_site_aniso_U_33
_atom_site_aniso_U_23
_atom_site_aniso_U_13
_atom_site_aniso_U_12
S1 0.0305(3) 0.0188(3) 0.0536(4) -0.0035(3) 0.0232(3) -0.0043(3)
N2 0.0279(11) 0.0269(12) 0.0392(12) 0.0031(9) 0.0152(9) 0.0047(9)
C3 0.0204(11) 0.0273(13) 0.0290(12) -0.0056(10) 0.0073(9) -0.0007(10)
C4 0.0194(11) 0.0225(12) 0.0286(12) -0.0076(9) 0.0056(9) 0.0006(9)
C5 0.0269(13) 0.0267(13) 0.0325(13) -0.0060(10) 0.0068(11) 0.0072(10)
C6 0.0401(16) 0.0347(15) 0.0380(15) 0.0086(12) 0.0150(13) 0.0148(13)
C7 0.0214(12) 0.0382(15) 0.0287(13) 0.0010(11) 0.0058(10) 0.0034(11)
C8 0.0304(13) 0.0329(13) 0.0281(12) 0.0046(11) 0.0111(11) 0.0094(11)
C9 0.0329(14) 0.0253(13) 0.0358(14) -0.0082(11) 0.0133(11) 0.0021(11)
C10 0.0249(13) 0.0249(13) 0.0387(15) -0.0097(11) 0.0025(11) 0.0015(10)
O11 0.0440(12) 0.0236(10) 0.0637(13) -0.0066(10) 0.0165(10) -0.0010(9)
C12 0.0253(13) 0.0423(17) 0.0442(16) -0.0207(14) 0.0036(12) -0.0049(12)
C13 0.0308(15) 0.0289(15) 0.0431(16) -0.0087(12) 0.0000(12) 0.0125(12)
C14 0.048(2) 0.068(3) 0.0494(19) -0.0236(18) -0.0129(15) 0.0310(18)
C15 0.0246(13) 0.0279(14) 0.0623(19) -0.0106(13) 0.0068(13) 0.0032(11)
C16 0.0275(14) 0.0378(16) 0.063(2) -0.0109(14) 0.0170(14) -0.0010(13)
S17 0.0464(5) 0.0697(7) 0.1164(9) -0.0274(6) 0.0485(6) -0.0069(5)
C18 0.0309(19) 0.082(3) 0.141(5) -0.036(3) 0.032(2) -0.015(2)
C19 0.0330(18) 0.059(3) 0.112(4) -0.037(2) 0.012(2) -0.0112(16)
O20 0.0658(15) 0.0209(10) 0.0816(17) 0.0022(10) 0.0505(14) -0.0060(10)
O21 0.0221(9) 0.0358(12) 0.0580(12) -0.0142(10) 0.0133(9) -0.0075(8)
C22 0.0248(12) 0.0225(13) 0.0421(15) 0.0002(10) 0.0177(11) 0.0015(10)
C23 0.0466(17) 0.0300(14) 0.0463(16) 0.0093(12) 0.0253(14) 0.0058(13)
C24 0.0429(17) 0.0443(17) 0.0346(15) 0.0030(12) 0.0177(13) 0.0049(14)
C25 0.0271(13) 0.0348(14) 0.0424(15) -0.0058(12) 0.0173(12) -0.0009(11)
C26 0.0245(12) 0.0245(13) 0.0419(14) 0.0000(10) 0.0130(11) 0.0014(10)
C27 0.0216(11) 0.0237(12) 0.0362(13) 0.0016(10) 0.0108(10) 0.0014(10)
C28 0.0403(17) 0.0502(19) 0.0464(17) -0.0166(15) 0.0194(15) -0.0077(14)
S31 0.0184(3) 0.0164(3) 0.0308(3) 0.0056(2) 0.0072(2) 0.0018(2)
N32 0.0203(10) 0.0219(10) 0.0321(10) 0.0012(8) 0.0091(8) -0.0009(8)
C33 0.0209(11) 0.0326(14) 0.0280(11) 0.0023(11) 0.0082(9) -0.0038(10)
C34 0.0198(11) 0.0331(14) 0.0288(12) -0.0062(10) 0.0072(10) -0.0032(10)
C35 0.0231(12) 0.0249(13) 0.0339(13) -0.0035(10) 0.0098(10) -0.0047(10)
C36 0.0258(12) 0.0239(12) 0.0381(14) -0.0062(10) 0.0113(11) -0.0042(10)
C37 0.0197(11) 0.0425(15) 0.0269(13) -0.0067(11) 0.0071(10) -0.0048(11)
C38 0.0262(13) 0.0401(15) 0.0391(15) -0.0181(13) 0.0073(11) -0.0036(12)
C39 0.0293(14) 0.0349(16) 0.0549(19) -0.0171(14) 0.0029(13) 0.0047(12)
C40 0.0248(13) 0.0290(14) 0.0374(15) -0.0079(11) -0.0014(11) 0.0042(11)
O41 0.0543(15) 0.0401(14) 0.098(2) -0.0291(15) -0.0175(14) 0.0224(13)
C42 0.0300(14) 0.057(2) 0.0359(15) 0.0162(14) 0.0092(12) -0.0066(14)
C43 0.0271(13) 0.0276(14) 0.0375(14) -0.0083(11) 0.0069(11) -0.0066(11)
C44 0.0367(16) 0.062(2) 0.0360(16) -0.0075(14) 0.0054(13) -0.0160(15)
C45 0.0239(13) 0.0374(15) 0.0400(15) -0.0151(12) 0.0042(11) -0.0058(11)
C46 0.0363(15) 0.0474(18) 0.0490(16) -0.0222(15) -0.0002(13) 0.0031(14)
S47 0.0229(18) 0.068(3) 0.0633(18) -0.029(2) 0.0132(13) -0.0002(17)
C47A 0.023(4) 0.069(6) 0.059(4) -0.039(4) 0.007(3) 0.004(3)
C48 0.036(5) 0.075(6) 0.061(5) -0.021(4) 0.019(4) -0.007(5)
S48A 0.0297(9) 0.0911(14) 0.0604(11) -0.0202(9) 0.0219(7) -0.0134(9)
C49 0.0300(14) 0.068(2) 0.0517(18) -0.0067(16) 0.0173(13) -0.0092(15)
O50 0.0297(9) 0.0162(8) 0.0509(11) 0.0031(8) 0.0190(9) 0.0034(7)
O51 0.0201(8) 0.0309(10) 0.0312(9) 0.0115(7) 0.0039(7) 0.0011(7)
C52 0.0185(11) 0.0175(11) 0.0230(11) 0.0022(8) 0.0064(9) -0.0007(9)
C53 0.0315(13) 0.0196(12) 0.0280(12) -0.0037(9) 0.0113(11) -0.0036(10)
C54 0.0370(14) 0.0290(14) 0.0216(11) -0.0010(10) 0.0096(10) -0.0019(11)
C55 0.0241(12) 0.0222(13) 0.0279(12) 0.0056(9) 0.0103(9) 0.0025(9)
C56 0.0254(11) 0.0165(11) 0.0276(11) -0.0008(9) 0.0076(9) 0.0001(9)
C57 0.0229(11) 0.0214(11) 0.0198(10) -0.0004(9) 0.0052(9) -0.0007(9)
C58 0.0402(16) 0.0306(15) 0.0357(14) 0.0123(11) 0.0154(12) 0.0033(12)

loop_
_atom_type_symbol
_atom_type_description
_atom_type_scat_dispersion_real
_atom_type_scat_dispersion_imag
_atom_type_scat_source
C C 0.0181 0.0091 'International Tables Vol C Tables 4.2.6.8 and 6.1.1.4'
H H 0.0000 0.0000 'International Tables Vol C Tables 4.2.6.8 and 6.1.1.4'
N N 0.0311 0.0180 'International Tables Vol C Tables 4.2.6.8 and 6.1.1.4'
O O 0.0492 0.0322 'International Tables Vol C Tables 4.2.6.8 and 6.1.1.4'
S S 0.3331 0.5567 'International Tables Vol C Tables 4.2.6.8 and 6.1.1.4'

loop_
_exptl_crystal_face_index_h
_exptl_crystal_face_index_k
_exptl_crystal_face_index_l
_exptl_crystal_face_perp_dist
-3 5 3 0.2082
0 -4 -6 0.2125
5 -3 4 0.1701
2 0 1 0.0230
-2 0 -1 0.0112
-1 0 2 0.0195
1 0 -2 0.0205

loop_
_geom_angle_atom_site_label_1
_geom_angle_atom_site_label_2
_geom_angle_atom_site_label_3
_geom_angle
N2 S1 C22 107.33(12)
O20 S1 N2 107.25(13)
O20 S1 C22 105.62(14)
O21 S1 N2 107.56(12)
O21 S1 O20 119.48(15)
O21 S1 C22 109.03(13)
C3 N2 S1 126.15(18)
C6 N2 S1 118.88(19)
C6 N2 C3 112.5(2)
N2 C3 C4 101.02(19)
N2 C3 C7 114.2(2)
N2 C3 C12 108.8(2)
C7 C3 C4 112.8(2)
C7 C3 C12 108.7(2)
C12 C3 C4 111.1(2)
C3 C4 H4 109.9
C3 C4 C5 103.3(2)
C5 C4 H4 109.9
C10 C4 C3 112.4(2)
C10 C4 H4 109.9
C10 C4 C5 111.3(2)
C4 C5 H5 107.9
C6 C5 C4 102.5(2)
C6 C5 H5 107.9
C13 C5 C4 113.1(2)
C13 C5 H5 107.9
C13 C5 C6 117.2(2)
N2 C6 C5 103.0(2)
N2 C6 H6A 111.2
N2 C6 H6B 111.2
C5 C6 H6A 111.2
C5 C6 H6B 111.2
H6A C6 H6B 109.1
C3 C7 H7 117.7
C8 C7 C3 124.7(2)
C8 C7 H7 117.7
C7 C8 H8 118.8
C7 C8 C9 122.4(3)
C9 C8 H8 118.8
C8 C9 C10 116.0(2)
O11 C9 C8 121.3(3)
O11 C9 C10 122.6(3)
C4 C10 H10A 108.7
C4 C10 H10B 108.7
C9 C10 C4 114.1(2)
C9 C10 H10A 108.7
C9 C10 H10B 108.7
H10A C10 H10B 107.6
C3 C12 H12A 109.5
C3 C12 H12B 109.5
C3 C12 H12C 109.5
H12A C12 H12B 109.5
H12A C12 H12C 109.5
H12B C12 H12C 109.5
C14 C13 C5 123.9(3)
C14 C13 C15 120.9(3)
C15 C13 C5 115.2(3)
C13 C14 H14A 120.0
C13 C14 H14B 120.0
H14A C14 H14B 120.0
C16 C15 C13 124.4(3)
C16 C15 C19 110.3(3)
C19 C15 C13 125.3(3)
C15 C16 H16 123.5
C15 C16 S17 113.0(2)
S17 C16 H16 123.5
C16 S17 C18 91.62(19)
S17 C18 H18 124.4
C19 C18 S17 111.3(3)
C19 C18 H18 124.4
C15 C19 H19 123.1
C18 C19 C15 113.8(4)
C18 C19 H19 123.1
C23 C22 S1 119.8(2)
C23 C22 C27 120.9(3)
C27 C22 S1 119.2(2)
C22 C23 H23 120.5
C22 C23 C24 118.9(3)
C24 C23 H23 120.5
C23 C24 H24 119.2
C23 C24 C25 121.7(3)
C25 C24 H24 119.2
C24 C25 C26 118.3(3)
C24 C25 C28 121.3(3)
C26 C25 C28 120.4(3)
C25 C26 H26 119.4
C25 C26 C27 121.3(3)
C27 C26 H26 119.4
C22 C27 C26 118.9(3)
C22 C27 H27 120.6
C26 C27 H27 120.6
C25 C28 H28A 109.5
C25 C28 H28B 109.5
C25 C28 H28C 109.5
H28A C28 H28B 109.5
H28A C28 H28C 109.5
H28B C28 H28C 109.5
N32 S31 C52 107.87(11)
O50 S31 N32 106.51(11)
O50 S31 C52 106.43(11)
O51 S31 N32 107.30(11)
O51 S31 O50 119.81(12)
O51 S31 C52 108.42(11)
C33 N32 S31 126.31(17)
C36 N32 S31 117.32(17)
C36 N32 C33 111.45(19)
N32 C33 C34 101.67(19)
N32 C33 C37 115.2(2)
N32 C33 C42 107.9(2)
C37 C33 C34 112.2(2)
C37 C33 C42 107.8(2)
C42 C33 C34 111.9(2)
C33 C34 H34 109.9
C33 C34 C35 102.9(2)
C35 C34 H34 109.9
C40 C34 C33 112.3(2)
C40 C34 H34 109.9
C40 C34 C35 111.7(2)
C34 C35 H35 107.8
C36 C35 C34 102.81(19)
C36 C35 H35 107.8
C43 C35 C34 113.6(2)
C43 C35 H35 107.8
C43 C35 C36 116.7(2)
N32 C36 C35 104.0(2)
N32 C36 H36A 111.0
N32 C36 H36B 111.0
C35 C36 H36A 111.0
C35 C36 H36B 111.0
H36A C36 H36B 109.0
C33 C37 H37 117.9
C38 C37 C33 124.2(2)
C38 C37 H37 117.9
C37 C38 H38 118.7
C37 C38 C39 122.7(3)
C39 C38 H38 118.7
C38 C39 C40 115.7(3)
O41 C39 C38 122.2(3)
O41 C39 C40 122.1(3)
C34 C40 H40A 109.0
C34 C40 H40B 109.0
C39 C40 C34 113.0(2)
C39 C40 H40A 109.0
C39 C40 H40B 109.0
H40A C40 H40B 107.8
C33 C42 H42A 109.5
C33 C42 H42B 109.5
C33 C42 H42C 109.5
H42A C42 H42B 109.5
H42A C42 H42C 109.5
H42B C42 H42C 109.5
C44 C43 C35 124.3(3)
C44 C43 C45 120.9(3)
C45 C43 C35 114.8(2)
C43 C44 H44A 120.0
C43 C44 H44B 120.0
H44A C44 H44B 120.0
C46 C45 C43 123.8(3)
C49 C45 C43 125.1(3)
C49 C45 C46 111.1(3)
C45 C46 H46 121.1
C45 C46 H46A 124.6
C45 C46 S47 117.9(4)
C45 C46 C47A 110.9(8)
S47 C46 H46 121.1
C47A C46 H46A 124.6
C46 S47 C48 88.9(7)
C46 C47A H47A 123.3
C46 C47A S48A 113.3(10)
S48A C47A H47A 123.3
S47 C48 H48 122.9
C49 C48 S47 114.3(12)
C49 C48 H48 122.9
C49 S48A C47A 89.0(6)
C45 C49 S48A 115.5(3)
C45 C49 H49 126.2
C45 C49 H49A 122.2
C48 C49 C45 107.6(8)
C48 C49 H49 126.2
S48A C49 H49A 122.2
C53 C52 S31 120.17(19)
C57 C52 S31 119.41(18)
C57 C52 C53 120.4(2)
C52 C53 H53 120.4
C54 C53 C52 119.2(2)
C54 C53 H53 120.4
C53 C54 H54 119.4
C53 C54 C55 121.3(2)
C55 C54 H54 119.4
C54 C55 C58 121.1(2)
C56 C55 C54 118.6(2)
C56 C55 C58 120.4(2)
C55 C56 H56 119.6
C57 C56 C55 120.8(2)
C57 C56 H56 119.6
C52 C57 C56 119.7(2)
C52 C57 H57 120.1
C56 C57 H57 120.1
C55 C58 H58A 109.5
C55 C58 H58B 109.5
C55 C58 H58C 109.5
H58A C58 H58B 109.5
H58A C58 H58C 109.5
H58B C58 H58C 109.5

loop_
_geom_bond_atom_site_label_1
_geom_bond_atom_site_label_2
_geom_bond_distance
S1 N2 1.617(2)
S1 O20 1.435(2)
S1 O21 1.430(2)
S1 C22 1.769(3)
N2 C3 1.507(3)
N2 C6 1.475(4)
C3 C4 1.540(3)
C3 C7 1.512(4)
C3 C12 1.530(4)
C4 H4 0.9800
C4 C5 1.544(4)
C4 C10 1.531(3)
C5 H5 0.9800
C5 C6 1.528(4)
C5 C13 1.505(4)
C6 H6A 0.9700
C6 H6B 0.9700
C7 H7 0.9300
C7 C8 1.323(4)
C8 H8 0.9300
C8 C9 1.465(4)
C9 C10 1.501(4)
C9 O11 1.222(4)
C10 H10A 0.9700
C10 H10B 0.9700
C12 H12A 0.9600
C12 H12B 0.9600
C12 H12C 0.9600
C13 C14 1.334(5)
C13 C15 1.477(5)
C14 H14A 0.9300
C14 H14B 0.9300
C15 C16 1.371(5)
C15 C19 1.429(5)
C16 H16 0.9300
C16 S17 1.704(3)
S17 C18 1.716(5)
C18 H18 0.9300
C18 C19 1.355(7)
C19 H19 0.9300
C22 C23 1.383(4)
C22 C27 1.391(4)
C23 H23 0.9300
C23 C24 1.388(5)
C24 H24 0.9300
C24 C25 1.388(5)
C25 C26 1.390(4)
C25 C28 1.507(4)
C26 H26 0.9300
C26 C27 1.392(4)
C27 H27 0.9300
C28 H28A 0.9600
C28 H28B 0.9600
C28 H28C 0.9600
S31 N32 1.624(2)
S31 O50 1.4351(19)
S31 O51 1.430(2)
S31 C52 1.758(2)
N32 C33 1.507(3)
N32 C36 1.481(3)
C33 C34 1.539(3)
C33 C37 1.515(4)
C33 C42 1.538(4)
C34 H34 0.9800
C34 C35 1.545(3)
C34 C40 1.528(4)
C35 H35 0.9800
C35 C36 1.527(3)
C35 C43 1.513(4)
C36 H36A 0.9700
C36 H36B 0.9700
C37 H37 0.9300
C37 C38 1.324(4)
C38 H38 0.9300
C38 C39 1.468(4)
C39 C40 1.506(4)
C39 O41 1.212(4)
C40 H40A 0.9700
C40 H40B 0.9700
C42 H42A 0.9600
C42 H42B 0.9600
C42 H42C 0.9600
C43 C44 1.322(5)
C43 C45 1.478(4)
C44 H44A 0.9300
C44 H44B 0.9300
C45 C46 1.402(5)
C45 C49 1.384(5)
C46 H46 0.9300
C46 H46A 0.9300
C46 S47 1.537(8)
C46 C47A 1.412(17)
S47 C48 1.744(17)
C47A H47A 0.9300
C47A S48A 1.732(16)
C48 H48 0.9300
C48 C49 1.367(15)
S48A C49 1.701(4)
C49 H49 0.9300
C49 H49A 0.9300
C52 C53 1.392(4)
C52 C57 1.387(3)
C53 H53 0.9300
C53 C54 1.386(4)
C54 H54 0.9300
C54 C55 1.395(4)
C55 C56 1.391(3)
C55 C58 1.506(3)
C56 H56 0.9300
C56 C57 1.389(3)
C57 H57 0.9300
C58 H58A 0.9600
C58 H58B 0.9600
C58 H58C 0.9600

loop_
_geom_torsion_atom_site_label_1
_geom_torsion_atom_site_label_2
_geom_torsion_atom_site_label_3
_geom_torsion_atom_site_label_4
_geom_torsion
S1 N2 C3 C4 -148.45(19)
S1 N2 C3 C7 -27.1(3)
S1 N2 C3 C12 94.6(3)
S1 N2 C6 C5 175.99(19)
S1 C22 C23 C24 179.5(2)
S1 C22 C27 C26 -178.92(19)
N2 S1 C22 C23 93.6(2)
N2 S1 C22 C27 -88.1(2)
N2 C3 C4 C5 -33.9(2)
N2 C3 C4 C10 86.1(2)
N2 C3 C7 C8 -104.4(3)
C3 N2 C6 C5 12.6(3)
C3 C4 C5 C6 42.7(2)
C3 C4 C5 C13 169.8(2)
C3 C4 C10 C9 49.4(3)
C3 C7 C8 C9 4.7(4)
C4 C3 C7 C8 10.2(4)
C4 C5 C6 N2 -33.4(3)
C4 C5 C13 C14 -108.3(4)
C4 C5 C13 C15 69.4(3)
C5 C4 C10 C9 164.7(2)
C5 C13 C15 C16 28.5(5)
C5 C13 C15 C19 -151.3(4)
C6 N2 C3 C4 13.5(3)
C6 N2 C3 C7 134.9(2)
C6 N2 C3 C12 -103.4(3)
C6 C5 C13 C14 10.7(5)
C6 C5 C13 C15 -171.7(3)
C7 C3 C4 C5 -156.2(2)
C7 C3 C4 C10 -36.2(3)
C7 C8 C9 C10 8.1(4)
C7 C8 C9 O11 -174.7(3)
C8 C9 C10 C4 -35.4(3)
C10 C4 C5 C6 -78.1(3)
C10 C4 C5 C13 49.0(3)
O11 C9 C10 C4 147.5(3)
C12 C3 C4 C5 81.4(3)
C12 C3 C4 C10 -158.6(2)
C12 C3 C7 C8 133.9(3)
C13 C5 C6 N2 -157.8(2)
C13 C15 C16 S17 -179.6(3)
C13 C15 C19 C18 179.3(4)
C14 C13 C15 C16 -153.8(4)
C14 C13 C15 C19 26.4(6)
C15 C16 S17 C18 0.1(3)
C16 C15 C19 C18 -0.5(6)
C16 S17 C18 C19 -0.4(5)
S17 C18 C19 C15 0.6(6)
C19 C15 C16 S17 0.2(4)
O20 S1 N2 C3 -150.6(2)
O20 S1 N2 C6 48.5(3)
O20 S1 C22 C23 -20.6(3)
O20 S1 C22 C27 157.7(2)
O21 S1 N2 C3 -20.8(2)
O21 S1 N2 C6 178.2(2)
O21 S1 C22 C23 -150.2(2)
O21 S1 C22 C27 28.2(2)
C22 S1 N2 C3 96.3(2)
C22 S1 N2 C6 -64.6(2)
C22 C23 C24 C25 -0.9(5)
C23 C22 C27 C26 -0.6(4)
C23 C24 C25 C26 -0.1(4)
C23 C24 C25 C28 179.4(3)
C24 C25 C26 C27 0.7(4)
C25 C26 C27 C22 -0.4(4)
C27 C22 C23 C24 1.2(4)
C28 C25 C26 C27 -178.7(3)
S31 N32 C33 C34 -137.32(19)
S31 N32 C33 C37 -15.7(3)
S31 N32 C33 C42 104.8(2)
S31 N32 C36 C35 165.55(17)
S31 C52 C53 C54 -178.2(2)
S31 C52 C57 C56 178.70(18)
N32 S31 C52 C53 87.0(2)
N32 S31 C52 C57 -92.7(2)
N32 C33 C34 C35 -35.4(2)
N32 C33 C34 C40 84.8(2)
N32 C33 C37 C38 -105.6(3)
C33 N32 C36 C35 8.8(3)
C33 C34 C35 C36 41.7(2)
C33 C34 C35 C43 168.7(2)
C33 C34 C40 C39 52.5(3)
C33 C37 C38 C39 6.7(5)
C34 C33 C37 C38 10.2(4)
C34 C35 C36 N32 -30.8(3)
C34 C35 C43 C44 -116.2(3)
C34 C35 C43 C45 63.0(3)
C35 C34 C40 C39 167.6(2)
C35 C43 C45 C46 -146.4(3)
C35 C43 C45 C49 34.4(4)
C36 N32 C33 C34 16.9(3)
C36 N32 C33 C37 138.5(2)
C36 N32 C33 C42 -101.0(2)
C36 C35 C43 C44 3.1(4)
C36 C35 C43 C45 -177.6(2)
C37 C33 C34 C35 -159.1(2)
C37 C33 C34 C40 -38.9(3)
C37 C38 C39 C40 6.9(5)
C37 C38 C39 O41 -175.7(4)
C38 C39 C40 C34 -36.4(4)
C40 C34 C35 C36 -78.9(3)
C40 C34 C35 C43 48.0(3)
O41 C39 C40 C34 146.2(4)
C42 C33 C34 C35 79.5(3)
C42 C33 C34 C40 -160.3(2)
C42 C33 C37 C38 133.9(3)
C43 C35 C36 N32 -155.8(2)
C43 C45 C46 S47 177.6(5)
C43 C45 C46 C47A -175.2(10)
C43 C45 C49 C48 178.6(11)
C43 C45 C49 S48A 177.2(3)
C44 C43 C45 C46 32.9(5)
C44 C43 C45 C49 -146.3(4)
C45 C46 S47 C48 4.3(10)
C45 C46 C47A S48A -4.5(16)
C46 C45 C49 C48 -0.8(11)
C46 C45 C49 S48A -2.1(4)
C46 S47 C48 C49 -4.7(16)
C46 C47A S48A C49 2.8(13)
S47 C48 C49 C45 3.8(17)
C47A S48A C49 C45 -0.4(8)
C49 C45 C46 S47 -3.0(6)
C49 C45 C46 C47A 4.1(10)
O50 S31 N32 C33 -160.1(2)
O50 S31 N32 C36 47.0(2)
O50 S31 C52 C53 -27.0(2)
O50 S31 C52 C57 153.36(19)
O51 S31 N32 C33 -30.6(2)
O51 S31 N32 C36 176.44(18)
O51 S31 C52 C53 -157.1(2)
O51 S31 C52 C57 23.2(2)
C52 S31 N32 C33 86.0(2)
C52 S31 N32 C36 -66.9(2)
C52 C53 C54 C55 -0.4(4)
C53 C52 C57 C56 -0.9(4)
C53 C54 C55 C56 -1.1(4)
C53 C54 C55 C58 179.4(3)
C54 C55 C56 C57 1.7(4)
C55 C56 C57 C52 -0.7(4)
C57 C52 C53 C54 1.5(4)
C58 C55 C56 C57 -178.8(2)

loop_
_platon_squeeze_void_nr
_platon_squeeze_void_average_x
_platon_squeeze_void_average_y
_platon_squeeze_void_average_z
_platon_squeeze_void_volume
_platon_squeeze_void_count_electrons
_platon_squeeze_void_content
1 0.000 -0.025 1.000 219 52 'C6 H14'
2 0.821 0.083 0.406 7 0 ' '
3 0.179 0.583 0.594 7 0 ' '

loop_
_exptl_oxdiff_crystal_face_indexfrac_h
_exptl_oxdiff_crystal_face_indexfrac_k
_exptl_oxdiff_crystal_face_indexfrac_l
_exptl_oxdiff_crystal_face_x
_exptl_oxdiff_crystal_face_y
_exptl_oxdiff_crystal_face_z
-2.9488 4.9425 2.5685 -0.6838 -0.4696 -0.5585
0.3418 -4.4797 -5.9308 0.8189 0.5635 0.1091
5.4936 -3.4517 3.5131 0.1840 0.1250 0.9750
1.9924 -0.0007 1.0280 -0.1317 0.0108 0.2200
-1.9924 0.0007 -1.0280 0.1317 -0.0108 -0.2200
-1.0042 -0.0001 2.0010 0.0192 -0.1633 0.0359
1.0042 0.0001 -2.0010 -0.0192 0.1633 -0.0359
